data_7024535
loop_
_publ_author_name
'Huo, Xian-Kuan'
'Su, Ge'
'Jin, Guo-Xin'

_publ_section_title
;
 Neutral and zwitterionic half-sandwich Ir, Rh complexes supported by
 P,S-substituted o-carboranyl ligands: Synthesis, characterization and
 reactivity.
;
_journal_issue 8
_journal_name_full 'Dalton transactions (Cambridge, England : 2003)'
_journal_page_first 1954
_journal_page_last 1961
_journal_paper_doi 10.1039/b918272a
_journal_volume 39
_journal_year 2010
_chemical_formula_sum 'C24 H35 B10 Cl Ir P S'
_chemical_formula_weight 722.30
_chemical_name_systematic
;
?
;
_space_group_IT_number 14
_symmetry_cell_setting monoclinic
_symmetry_space_group_name_Hall '-P 2yn'
_symmetry_space_group_name_H-M 'P 1 21/n 1'
_atom_sites_solution_hydrogens geom
_atom_sites_solution_primary direct
_atom_sites_solution_secondary difmap
_audit_creation_method SHELXL-97
_cell_angle_alpha 90.00
_cell_angle_beta 98.154(4)
_cell_angle_gamma 90.00
_cell_formula_units_Z 4
_cell_length_a 12.230(4)
_cell_length_b 11.756(4)
_cell_length_c 21.071(6)
_cell_measurement_reflns_used 1000
_cell_measurement_temperature 293(2)
_cell_measurement_theta_max 26.124
_cell_measurement_theta_min 3.580
_cell_volume 2998.9(17)
_computing_cell_refinement 'Bruker SMART'
_computing_data_collection 'Bruker SMART'
_computing_data_reduction 'Bruker SHELXTL'
_computing_molecular_graphics 'Bruker SHELXTL'
_computing_publication_material 'Bruker SHELXTL'
_computing_structure_refinement 'SHELXL-97 (Sheldrick, 1997)'
_computing_structure_solution 'SHELXS-97 (Sheldrick, 1990)'
_diffrn_ambient_temperature 293(2)
_diffrn_measured_fraction_theta_full 0.983
_diffrn_measured_fraction_theta_max 0.983
_diffrn_measurement_device_type 'CCD area detector'
_diffrn_measurement_method 'phi and omega scans'
_diffrn_radiation_monochromator graphite
_diffrn_radiation_source 'fine-focus sealed tube'
_diffrn_radiation_type MoK\a
_diffrn_radiation_wavelength 0.71073
_diffrn_reflns_av_R_equivalents 0.0336
_diffrn_reflns_av_sigmaI/netI 0.0502
_diffrn_reflns_limit_h_max 15
_diffrn_reflns_limit_h_min -11
_diffrn_reflns_limit_k_max 14
_diffrn_reflns_limit_k_min -12
_diffrn_reflns_limit_l_max 12
_diffrn_reflns_limit_l_min -26
_diffrn_reflns_number 13304
_diffrn_reflns_theta_full 26.01
_diffrn_reflns_theta_max 26.01
_diffrn_reflns_theta_min 1.82
_diffrn_standards_decay_% 3.32
_exptl_absorpt_coefficient_mu 4.680
_exptl_absorpt_correction_T_max 0.6519
_exptl_absorpt_correction_T_min 0.6036
_exptl_absorpt_correction_type multi-scan
_exptl_absorpt_process_details sadabs
_exptl_crystal_colour red
_exptl_crystal_density_diffrn 1.600
_exptl_crystal_density_method 'not measured'
_exptl_crystal_description prism
_exptl_crystal_F_000 1416
_exptl_crystal_size_max 0.12
_exptl_crystal_size_mid 0.12
_exptl_crystal_size_min 0.10
_refine_diff_density_max 0.806
_refine_diff_density_min -0.494
_refine_diff_density_rms 0.085
_refine_ls_extinction_method none
_refine_ls_goodness_of_fit_ref 0.870
_refine_ls_hydrogen_treatment constr
_refine_ls_matrix_type full
_refine_ls_number_parameters 358
_refine_ls_number_reflns 5784
_refine_ls_number_restraints 0
_refine_ls_restrained_S_all 0.870
_refine_ls_R_factor_all 0.0353
_refine_ls_R_factor_gt 0.0242
_refine_ls_shift/su_max 0.004
_refine_ls_shift/su_mean 0.000
_refine_ls_structure_factor_coef Fsqd
_refine_ls_weighting_details 'calc w=1/[\s^2^(Fo^2^)+(0.0168P)^2^+0.0000P] where P=(Fo^2^+2Fc^2^)/3'
_refine_ls_weighting_scheme calc
_refine_ls_wR_factor_gt 0.0440
_refine_ls_wR_factor_ref 0.0456
_reflns_number_gt 4536
_reflns_number_total 5784
_reflns_threshold_expression >2sigma(I)
_cod_data_source_file b918272a.txt
_cod_data_source_block f90319d
_cod_depositor_comments
;
The following automatic conversions were performed:

'_symmetry_cell_setting' value 'Monoclinic' changed to 'monoclinic'
according to /home/saulius/struct/CIF-dictionaries/cif_core.dic
dictionary named 'cif_core.dic' version 2.4.2 from 2011-04-26.

Automatic conversion script
Id: cif_fix_values 1891 2012-01-12 08:04:46Z andrius 
;
_cod_original_cell_volume 2998.9(16)
_cod_original_sg_symbol_H-M P2(1)/n
_cod_database_code 7024535

loop_
_symmetry_equiv_pos_as_xyz
'x, y, z'
'-x+1/2, y+1/2, -z+1/2'
'-x, -y, -z'
'x-1/2, -y-1/2, z-1/2'

loop_
_atom_site_label
_atom_site_type_symbol
_atom_site_fract_x
_atom_site_fract_y
_atom_site_fract_z
_atom_site_U_iso_or_equiv
_atom_site_adp_type
_atom_site_occupancy
_atom_site_symmetry_multiplicity
_atom_site_calc_flag
_atom_site_refinement_flags
Ir1 Ir 0.785357(12) 0.210759(11) 0.537565(6) 0.03022(5) Uani 1 1 d .
P1 P 0.78765(8) 0.33552(8) 0.62192(4) 0.0320(2) Uani 1 1 d .
S1 S 0.97461(9) 0.17636(9) 0.56979(5) 0.0492(3) Uani 1 1 d .
Cl1 Cl 0.74315(10) 0.04841(9) 0.60050(5) 0.0575(3) Uani 1 1 d .
B3 B 0.9452(4) 0.1865(4) 0.7109(2) 0.0499(13) Uani 1 1 d .
H3 H 0.8827 0.1186 0.7072 0.060 Uiso 1 1 calc R
B4 B 0.9365(5) 0.3078(4) 0.7595(2) 0.0579(15) Uani 1 1 d .
H4 H 0.8683 0.3178 0.7880 0.069 Uiso 1 1 calc R
B5 B 0.9909(5) 0.4263(4) 0.7227(2) 0.0591(15) Uani 1 1 d .
H5 H 0.9579 0.5126 0.7271 0.071 Uiso 1 1 calc R
B6 B 1.0375(4) 0.3769(4) 0.6514(2) 0.0492(13) Uani 1 1 d .
H6 H 1.0350 0.4312 0.6088 0.059 Uiso 1 1 calc R
B7 B 1.1434(4) 0.2772(5) 0.6719(2) 0.0599(15) Uani 1 1 d .
H7 H 1.2109 0.2671 0.6430 0.072 Uiso 1 1 calc R
B8 B 1.0873(4) 0.1583(4) 0.7084(2) 0.0557(14) Uani 1 1 d .
H8 H 1.1174 0.0711 0.7032 0.067 Uiso 1 1 calc R
B9 B 1.0442(4) 0.2081(5) 0.7799(2) 0.0622(15) Uani 1 1 d .
H9 H 1.0474 0.1531 0.8224 0.075 Uiso 1 1 calc R
B10 B 1.0720(5) 0.3549(5) 0.7866(2) 0.0688(17) Uani 1 1 d .
H10 H 1.0935 0.3960 0.8337 0.083 Uiso 1 1 calc R
B11 B 1.1326(5) 0.3986(5) 0.7206(2) 0.0696(18) Uani 1 1 d .
H11 H 1.1931 0.4683 0.7240 0.084 Uiso 1 1 calc R
B12 B 1.1649(5) 0.2630(5) 0.7557(2) 0.0668(17) Uani 1 1 d .
H12 H 1.2471 0.2437 0.7819 0.080 Uiso 1 1 calc R
C1 C 0.9226(3) 0.3196(3) 0.67753(16) 0.0360(9) Uani 1 1 d .
C2 C 1.0107(3) 0.2330(3) 0.64815(16) 0.0406(10) Uani 1 1 d .
C3 C 0.6788(3) 0.3217(3) 0.67146(17) 0.0421(10) Uani 1 1 d .
C4 C 0.6756(4) 0.3810(3) 0.72900(18) 0.0535(11) Uani 1 1 d .
H4A H 0.7339 0.4285 0.7448 0.064 Uiso 1 1 calc R
C5 C 0.5874(4) 0.3696(4) 0.7622(2) 0.0741(15) Uani 1 1 d .
H5A H 0.5865 0.4088 0.8005 0.089 Uiso 1 1 calc R
C6 C 0.5012(5) 0.3007(5) 0.7391(3) 0.100(2) Uani 1 1 d .
H6A H 0.4422 0.2923 0.7622 0.120 Uiso 1 1 calc R
C7 C 0.5005(5) 0.2446(5) 0.6829(3) 0.107(2) Uani 1 1 d .
H7A H 0.4399 0.2003 0.6667 0.129 Uiso 1 1 calc R
C8 C 0.5899(4) 0.2529(4) 0.6495(2) 0.0715(15) Uani 1 1 d .
H8A H 0.5901 0.2117 0.6119 0.086 Uiso 1 1 calc R
C9 C 0.7836(3) 0.4875(3) 0.60084(16) 0.0357(9) Uani 1 1 d .
C10 C 0.8474(3) 0.5238(3) 0.55558(17) 0.0404(9) Uani 1 1 d .
H10A H 0.8914 0.4716 0.5378 0.048 Uiso 1 1 calc R
C11 C 0.8468(4) 0.6366(3) 0.53628(19) 0.0537(11) Uani 1 1 d .
H11A H 0.8903 0.6601 0.5059 0.064 Uiso 1 1 calc R
C12 C 0.7813(4) 0.7131(4) 0.5627(2) 0.0675(14) Uani 1 1 d .
H12A H 0.7816 0.7893 0.5509 0.081 Uiso 1 1 calc R
C13 C 0.7163(5) 0.6781(4) 0.6058(2) 0.0730(15) Uani 1 1 d .
H13 H 0.6709 0.7303 0.6225 0.088 Uiso 1 1 calc R
C14 C 0.7165(4) 0.5654(3) 0.62526(19) 0.0571(12) Uani 1 1 d .
H14 H 0.6712 0.5424 0.6548 0.069 Uiso 1 1 calc R
C15 C 0.7784(3) 0.2968(3) 0.44376(15) 0.0349(9) Uani 1 1 d .
C16 C 0.8057(3) 0.1785(3) 0.43531(16) 0.0373(10) Uani 1 1 d .
C17 C 0.7187(3) 0.1109(3) 0.45114(15) 0.0363(9) Uani 1 1 d .
C18 C 0.6337(3) 0.1852(3) 0.46889(16) 0.0361(9) Uani 1 1 d .
C19 C 0.6707(3) 0.2994(3) 0.46347(15) 0.0345(9) Uani 1 1 d .
C20 C 0.8375(4) 0.3933(3) 0.41739(17) 0.0534(12) Uani 1 1 d .
H20A H 0.9142 0.3913 0.4352 0.080 Uiso 1 1 calc R
H20B H 0.8057 0.4640 0.4285 0.080 Uiso 1 1 calc R
H20C H 0.8304 0.3867 0.3716 0.080 Uiso 1 1 calc R
C21 C 0.9079(3) 0.1374(3) 0.41086(18) 0.0538(11) Uani 1 1 d .
H21A H 0.9299 0.0657 0.4304 0.081 Uiso 1 1 calc R
H21B H 0.9661 0.1919 0.4213 0.081 Uiso 1 1 calc R
H21C H 0.8931 0.1283 0.3652 0.081 Uiso 1 1 calc R
C22 C 0.7109(3) -0.0162(3) 0.44633(18) 0.0522(12) Uani 1 1 d .
H22A H 0.6666 -0.0369 0.4067 0.078 Uiso 1 1 calc R
H22B H 0.6776 -0.0454 0.4816 0.078 Uiso 1 1 calc R
H22C H 0.7836 -0.0477 0.4476 0.078 Uiso 1 1 calc R
C23 C 0.5226(3) 0.1489(3) 0.48296(19) 0.0539(11) Uani 1 1 d .
H23A H 0.4835 0.2138 0.4959 0.081 Uiso 1 1 calc R
H23B H 0.5312 0.0937 0.5169 0.081 Uiso 1 1 calc R
H23C H 0.4816 0.1160 0.4452 0.081 Uiso 1 1 calc R
C24 C 0.6020(3) 0.4043(3) 0.46922(18) 0.0491(11) Uani 1 1 d .
H24A H 0.5551 0.4176 0.4294 0.074 Uiso 1 1 calc R
H24B H 0.6498 0.4686 0.4792 0.074 Uiso 1 1 calc R
H24C H 0.5574 0.3936 0.5027 0.074 Uiso 1 1 calc R

loop_
_atom_site_aniso_label
_atom_site_aniso_U_11
_atom_site_aniso_U_22
_atom_site_aniso_U_33
_atom_site_aniso_U_23
_atom_site_aniso_U_13
_atom_site_aniso_U_12
Ir1 0.03314(8) 0.02955(8) 0.02716(8) 0.00186(7) 0.00145(5) -0.00229(7)
P1 0.0347(6) 0.0350(5) 0.0266(5) 0.0013(4) 0.0055(4) -0.0038(4)
S1 0.0403(6) 0.0660(7) 0.0391(6) -0.0054(5) -0.0023(5) 0.0127(5)
Cl1 0.0749(8) 0.0486(6) 0.0456(6) 0.0144(5) -0.0035(5) -0.0203(6)
B3 0.060(3) 0.052(3) 0.035(3) 0.020(2) 0.000(2) -0.010(3)
B4 0.072(4) 0.079(4) 0.020(2) 0.007(2) 0.000(2) 0.000(3)
B5 0.071(4) 0.054(3) 0.047(3) -0.009(2) -0.013(3) -0.014(3)
B6 0.045(3) 0.050(3) 0.049(3) 0.017(2) -0.006(2) -0.015(2)
B7 0.036(3) 0.085(4) 0.054(3) 0.024(3) -0.008(2) -0.009(3)
B8 0.054(4) 0.054(3) 0.053(3) 0.016(3) -0.014(3) 0.005(3)
B9 0.070(4) 0.079(4) 0.032(3) 0.017(3) -0.014(2) -0.008(3)
B10 0.080(4) 0.079(4) 0.040(3) -0.001(3) -0.018(3) -0.014(3)
B11 0.066(4) 0.069(4) 0.066(4) 0.019(3) -0.023(3) -0.028(3)
B12 0.062(4) 0.079(4) 0.052(3) 0.017(3) -0.021(3) -0.012(3)
C1 0.042(2) 0.038(2) 0.0262(19) 0.0023(16) -0.0016(16) -0.0061(17)
C2 0.034(2) 0.052(3) 0.033(2) 0.0093(18) -0.0034(17) -0.0038(19)
C3 0.041(2) 0.051(3) 0.037(2) -0.0064(18) 0.0146(18) -0.0056(19)
C4 0.062(3) 0.053(3) 0.048(3) -0.004(2) 0.017(2) -0.008(2)
C5 0.088(4) 0.082(4) 0.063(3) -0.013(3) 0.044(3) -0.009(3)
C6 0.092(4) 0.115(5) 0.108(5) -0.042(4) 0.071(4) -0.045(4)
C7 0.074(4) 0.144(6) 0.116(5) -0.064(4) 0.054(4) -0.061(4)
C8 0.058(3) 0.096(4) 0.066(3) -0.029(3) 0.028(2) -0.024(3)
C9 0.043(2) 0.035(2) 0.028(2) -0.0023(16) -0.0006(17) -0.0036(18)
C10 0.044(3) 0.035(2) 0.041(2) 0.0029(18) 0.0039(19) -0.0029(19)
C11 0.060(3) 0.047(3) 0.053(3) 0.012(2) 0.004(2) -0.005(2)
C12 0.099(4) 0.033(2) 0.067(3) 0.014(2) -0.003(3) 0.004(3)
C13 0.107(5) 0.051(3) 0.064(3) 0.004(2) 0.023(3) 0.033(3)
C14 0.071(3) 0.054(3) 0.050(3) 0.007(2) 0.021(2) 0.014(2)
C15 0.040(2) 0.041(2) 0.0232(18) 0.0027(17) 0.0009(15) -0.005(2)
C16 0.048(3) 0.040(2) 0.0217(19) 0.0007(15) -0.0014(17) -0.0017(19)
C17 0.045(2) 0.033(2) 0.027(2) -0.0010(16) -0.0059(17) -0.0041(19)
C18 0.038(2) 0.037(2) 0.030(2) 0.0019(16) -0.0060(17) -0.0060(18)
C19 0.039(2) 0.033(2) 0.0289(19) 0.0000(16) -0.0049(16) -0.0014(18)
C20 0.070(3) 0.049(3) 0.042(2) 0.006(2) 0.011(2) -0.017(2)
C21 0.059(3) 0.058(3) 0.046(2) -0.003(2) 0.014(2) 0.001(2)
C22 0.073(3) 0.036(2) 0.044(3) -0.0013(18) -0.004(2) -0.003(2)
C23 0.046(3) 0.053(3) 0.061(3) 0.001(2) 0.001(2) -0.007(2)
C24 0.053(3) 0.039(2) 0.052(3) -0.0040(19) -0.005(2) 0.007(2)

loop_
_atom_type_symbol
_atom_type_description
_atom_type_scat_dispersion_real
_atom_type_scat_dispersion_imag
_atom_type_scat_source
C C 0.0033 0.0016 'International Tables Vol C Tables 4.2.6.8 and 6.1.1.4'
H H 0.0000 0.0000 'International Tables Vol C Tables 4.2.6.8 and 6.1.1.4'
B B 0.0013 0.0007 'International Tables Vol C Tables 4.2.6.8 and 6.1.1.4'
P P 0.1023 0.0942 'International Tables Vol C Tables 4.2.6.8 and 6.1.1.4'
S S 0.1246 0.1234 'International Tables Vol C Tables 4.2.6.8 and 6.1.1.4'
Ir Ir -1.4442 7.9887 'International Tables Vol C Tables 4.2.6.8 and 6.1.1.4'
Cl Cl 0.1484 0.1585 'International Tables Vol C Tables 4.2.6.8 and 6.1.1.4'

loop_
_geom_angle_atom_site_label_1
_geom_angle_atom_site_label_2
_geom_angle_atom_site_label_3
_geom_angle
C18 Ir1 C19 37.74(12)
C18 Ir1 C15 63.51(13)
C19 Ir1 C15 37.96(13)
C18 Ir1 C17 38.14(13)
C19 Ir1 C17 63.06(13)
C15 Ir1 C17 62.98(13)
C18 Ir1 C16 62.80(14)
C19 Ir1 C16 62.91(13)
C15 Ir1 C16 37.96(12)
C17 Ir1 C16 36.75(13)
C18 Ir1 P1 120.70(10)
C19 Ir1 P1 100.52(9)
C15 Ir1 P1 113.19(10)
C17 Ir1 P1 158.81(10)
C16 Ir1 P1 149.47(9)
C18 Ir1 S1 150.16(10)
C19 Ir1 S1 141.78(10)
C15 Ir1 S1 104.35(10)
C17 Ir1 S1 112.17(10)
C16 Ir1 S1 90.55(10)
P1 Ir1 S1 89.02(4)
C18 Ir1 Cl1 91.54(9)
C19 Ir1 Cl1 126.62(10)
C15 Ir1 Cl1 150.00(9)
C17 Ir1 Cl1 87.17(10)
C16 Ir1 Cl1 117.10(10)
P1 Ir1 Cl1 93.41(4)
S1 Ir1 Cl1 89.08(4)
C3 P1 C9 103.24(18)
C3 P1 C1 106.39(17)
C9 P1 C1 103.69(15)
C3 P1 Ir1 117.27(13)
C9 P1 Ir1 115.81(12)
C1 P1 Ir1 109.23(12)
C2 S1 Ir1 107.95(13)
C1 B3 C2 57.7(2)
C1 B3 B4 58.9(2)
C2 B3 B4 105.1(3)
C1 B3 B9 104.8(3)
C2 B3 B9 104.2(3)
B4 B3 B9 60.0(3)
C1 B3 B8 104.9(3)
C2 B3 B8 58.3(2)
B4 B3 B8 107.9(4)
B9 B3 B8 59.6(3)
C1 B4 B10 104.8(4)
C1 B4 B3 59.2(2)
B10 B4 B3 108.1(4)
C1 B4 B9 105.2(4)
B10 B4 B9 59.8(3)
B3 B4 B9 60.2(3)
C1 B4 B5 59.0(2)
B10 B4 B5 60.0(3)
B3 B4 B5 108.9(3)
B9 B4 B5 108.3(4)
C1 B5 B10 104.6(3)
C1 B5 B11 104.6(4)
B10 B5 B11 59.1(3)
C1 B5 B4 58.9(2)
B10 B5 B4 59.8(3)
B11 B5 B4 107.3(4)
C1 B5 B6 58.8(2)
B10 B5 B6 106.0(4)
B11 B5 B6 59.1(3)
B4 B5 B6 107.3(3)
C1 B6 C2 57.9(2)
C1 B6 B11 105.5(3)
C2 B6 B11 106.1(3)
C1 B6 B7 105.6(3)
C2 B6 B7 58.9(3)
B11 B6 B7 60.8(3)
C1 B6 B5 58.9(3)
C2 B6 B5 105.8(3)
B11 B6 B5 60.2(3)
B7 B6 B5 108.9(3)
C2 B7 B6 59.6(2)
C2 B7 B12 105.4(4)
B6 B7 B12 108.1(4)
C2 B7 B11 105.6(4)
B6 B7 B11 59.4(3)
B12 B7 B11 60.5(3)
C2 B7 B8 58.6(2)
B6 B7 B8 108.3(4)
B12 B7 B8 60.2(3)
B11 B7 B8 108.5(4)
C2 B8 B9 105.4(4)
C2 B8 B12 104.7(3)
B9 B8 B12 59.4(3)
C2 B8 B3 59.4(2)
B9 B8 B3 60.1(3)
B12 B8 B3 107.6(4)
C2 B8 B7 58.7(2)
B9 B8 B7 106.8(4)
B12 B8 B7 59.2(3)
B3 B8 B7 107.8(3)
B12 B9 B10 60.1(3)
B12 B9 B8 60.5(3)
B10 B9 B8 108.4(4)
B12 B9 B4 108.3(4)
B10 B9 B4 59.9(3)
B8 B9 B4 108.3(3)
B12 B9 B3 108.6(3)
B10 B9 B3 107.9(3)
B8 B9 B3 60.3(3)
B4 B9 B3 59.8(3)
B11 B10 B12 61.0(3)
B11 B10 B9 108.9(4)
B12 B10 B9 59.7(3)
B11 B10 B4 108.6(3)
B12 B10 B4 108.3(4)
B9 B10 B4 60.3(3)
B11 B10 B5 60.5(3)
B12 B10 B5 109.3(4)
B9 B10 B5 108.9(3)
B4 B10 B5 60.2(3)
B10 B11 B6 108.3(4)
B10 B11 B5 60.4(3)
B6 B11 B5 60.7(3)
B10 B11 B7 107.4(4)
B6 B11 B7 59.7(3)
B5 B11 B7 108.5(3)
B10 B11 B12 59.9(3)
B6 B11 B12 107.3(4)
B5 B11 B12 108.4(4)
B7 B11 B12 59.2(3)
B9 B12 B7 108.4(3)
B9 B12 B10 60.2(3)
B7 B12 B10 107.6(4)
B9 B12 B8 60.1(3)
B7 B12 B8 60.6(3)
B10 B12 B8 108.2(4)
B9 B12 B11 107.7(4)
B7 B12 B11 60.3(3)
B10 B12 B11 59.1(3)
B8 B12 B11 108.6(3)
C2 C1 B4 110.3(3)
C2 C1 B6 61.2(3)
B4 C1 B6 112.7(3)
C2 C1 B5 111.3(3)
B4 C1 B5 62.0(3)
B6 C1 B5 62.4(3)
C2 C1 B3 61.4(2)
B4 C1 B3 61.8(2)
B6 C1 B3 113.3(3)
B5 C1 B3 113.6(3)
C2 C1 P1 112.6(2)
B4 C1 P1 125.7(3)
B6 C1 P1 116.4(2)
B5 C1 P1 125.7(3)
B3 C1 P1 114.7(2)
C1 C2 B8 110.7(3)
C1 C2 B7 110.0(3)
B8 C2 B7 62.7(3)
C1 C2 B6 60.9(2)
B8 C2 B6 113.1(3)
B7 C2 B6 61.5(3)
C1 C2 B3 61.0(2)
B8 C2 B3 62.2(3)
B7 C2 B3 113.3(3)
B6 C2 B3 112.7(3)
C1 C2 S1 119.1(2)
B8 C2 S1 122.4(3)
B7 C2 S1 119.1(3)
B6 C2 S1 115.2(2)
B3 C2 S1 120.8(3)
C8 C3 C4 117.6(4)
C8 C3 P1 117.9(3)
C4 C3 P1 124.4(3)
C5 C4 C3 120.8(4)
C6 C5 C4 120.0(5)
C7 C6 C5 120.6(5)
C6 C7 C8 120.1(5)
C3 C8 C7 120.8(4)
C14 C9 C10 118.5(4)
C14 C9 P1 123.5(3)
C10 C9 P1 117.9(3)
C9 C10 C11 121.2(4)
C12 C11 C10 119.1(4)
C13 C12 C11 120.3(4)
C12 C13 C14 120.8(5)
C9 C14 C13 120.0(4)
C19 C15 C16 107.0(3)
C19 C15 C20 127.0(3)
C16 C15 C20 123.5(3)
C19 C15 Ir1 70.83(19)
C16 C15 Ir1 72.0(2)
C20 C15 Ir1 136.1(2)
C17 C16 C15 108.6(3)
C17 C16 C21 126.6(3)
C15 C16 C21 124.8(3)
C17 C16 Ir1 71.1(2)
C15 C16 Ir1 70.08(19)
C21 C16 Ir1 126.8(2)
C16 C17 C18 108.5(3)
C16 C17 C22 126.1(4)
C18 C17 C22 125.3(4)
C16 C17 Ir1 72.18(19)
C18 C17 Ir1 70.32(19)
C22 C17 Ir1 126.4(2)
C19 C18 C17 107.4(3)
C19 C18 C23 126.4(3)
C17 C18 C23 125.9(3)
C19 C18 Ir1 71.15(19)
C17 C18 Ir1 71.53(19)
C23 C18 Ir1 127.8(3)
C18 C19 C15 108.5(3)
C18 C19 C24 125.2(4)
C15 C19 C24 125.8(3)
C18 C19 Ir1 71.10(19)
C15 C19 Ir1 71.21(19)
C24 C19 Ir1 129.4(2)

loop_
_geom_bond_atom_site_label_1
_geom_bond_atom_site_label_2
_geom_bond_distance
Ir1 C18 2.206(3)
Ir1 C19 2.206(3)
Ir1 C15 2.211(3)
Ir1 C17 2.222(3)
Ir1 C16 2.236(4)
Ir1 P1 2.3016(10)
Ir1 S1 2.3529(12)
Ir1 Cl1 2.4210(11)
P1 C3 1.812(4)
P1 C9 1.840(4)
P1 C1 1.893(4)
S1 C2 1.777(4)
B3 C1 1.723(5)
B3 C2 1.729(6)
B3 B4 1.767(7)
B3 B9 1.773(6)
B3 B8 1.777(7)
B4 C1 1.717(5)
B4 B10 1.764(7)
B4 B9 1.770(7)
B4 B5 1.770(7)
B5 C1 1.718(5)
B5 B10 1.767(7)
B5 B11 1.769(8)
B5 B6 1.779(7)
B6 C1 1.717(6)
B6 C2 1.723(6)
B6 B11 1.749(6)
B6 B7 1.754(7)
B7 C2 1.711(6)
B7 B12 1.755(7)
B7 B11 1.773(8)
B7 B8 1.780(7)
B8 C2 1.710(5)
B8 B9 1.764(7)
B8 B12 1.772(7)
B9 B12 1.753(8)
B9 B10 1.761(8)
B10 B11 1.745(8)
B10 B12 1.760(8)
B11 B12 1.778(7)
C1 C2 1.665(5)
C3 C8 1.380(5)
C3 C4 1.404(5)
C4 C5 1.373(6)
C5 C6 1.363(6)
C6 C7 1.355(7)
C7 C8 1.385(6)
C9 C14 1.377(5)
C9 C10 1.383(5)
C10 C11 1.387(5)
C11 C12 1.373(6)
C12 C13 1.353(6)
C13 C14 1.388(5)
C15 C19 1.437(5)
C15 C16 1.447(5)
C15 C20 1.494(5)
C16 C17 1.405(5)
C16 C21 1.497(5)
C17 C18 1.447(5)
C17 C22 1.500(5)
C18 C19 1.427(5)
C18 C23 1.493(5)
C19 C24 1.507(5)
